data_4348150
loop_
_publ_author_name
'Biswas, Sourav'
'Goura, Joydeb'
'Das, Sourav'
'Topping, Craig V.'
'Brambleby, Jamie'
'Goddard, Paul A.'
'Chandrasekhar, Vadapalli'

_publ_section_title
;
 Octanuclear Heterobimetallic {Ni4Ln4} Assemblies Possessing Ln4 Square
 Grid [2 \\times 2] Motifs: Synthesis, Structure, and Magnetism.
;
_journal_issue 17
_journal_name_full 'Inorganic chemistry'
_journal_page_first 8422
_journal_page_last 8436
_journal_paper_doi 10.1021/acs.inorgchem.6b01019
_journal_volume 55
_journal_year 2016
_chemical_formula_moiety 'C88 H108 Ho4 N12 Ni4 O24, 30.66667(O), 4(Cl)'
_chemical_formula_sum 'C88 H108 Cl4 Ho4 N12 Ni4 O54.66667'
_chemical_formula_weight 3244.88
_space_group_crystal_system cubic
_space_group_IT_number 220
_space_group_name_Hall 'I -4bd 2c 3'
_space_group_name_H-M_alt 'I -4 3 d'
_atom_sites_solution_hydrogens mixed
_audit_creation_date 2016-04-12
_audit_creation_method
;
Olex2 1.2
(compiled 2015.01.26 svn.r3150 for OlexSys, GUI svn.r4998)
;
_cell_angle_alpha 90
_cell_angle_beta 90
_cell_angle_gamma 90
_cell_formula_units_Z 12
_cell_length_a 34.057(5)
_cell_length_b 34.057(5)
_cell_length_c 34.057(5)
_cell_measurement_reflns_used 9240
_cell_measurement_temperature 100
_cell_measurement_theta_max 28.03
_cell_measurement_theta_min 2.24
_cell_volume 39502(10)
_computing_molecular_graphics 'Olex2 (Dolomanov et al., 2009)'
_computing_publication_material 'Olex2 (Dolomanov et al., 2009)'
_computing_structure_refinement 'ShelXL (Sheldrick, 2008)'
_diffrn_ambient_temperature 100
_diffrn_measured_fraction_theta_full 0.994
_diffrn_measured_fraction_theta_max 0.994
_diffrn_measurement_device_type 'Bruker APEX-II CCD'
_diffrn_measurement_method '\f and \w scans'
_diffrn_radiation_monochromator graphite
_diffrn_radiation_type MoK\a
_diffrn_radiation_wavelength 0.71069
_diffrn_reflns_av_R_equivalents 0.1011
_diffrn_reflns_av_unetI/netI 0.0348
_diffrn_reflns_Laue_measured_fraction_full 0.994
_diffrn_reflns_Laue_measured_fraction_max 0.994
_diffrn_reflns_limit_h_max 45
_diffrn_reflns_limit_h_min -22
_diffrn_reflns_limit_k_max 45
_diffrn_reflns_limit_k_min -42
_diffrn_reflns_limit_l_max 42
_diffrn_reflns_limit_l_min -45
_diffrn_reflns_number 173264
_diffrn_reflns_point_group_measured_fraction_full 0.995
_diffrn_reflns_point_group_measured_fraction_max 0.995
_diffrn_reflns_theta_full 25.011
_diffrn_reflns_theta_max 25.011
_diffrn_reflns_theta_min 4.145
_diffrn_standards_number 0
_exptl_absorpt_coefficient_mu 3.101
_exptl_absorpt_correction_T_max 0.7457
_exptl_absorpt_correction_T_min 0.6223
_exptl_absorpt_correction_type psi-scan
_exptl_absorpt_process_details
;
SADABS-2008/1 (Bruker,2008) was used for absorption correction.
wR2(int) was 0.1014 before and 0.0830 after correction.
The Ratio of minimum to maximum transmission is 0.8345.
The \l/2 correction factor is 0.0015.
;
_exptl_crystal_colour green
_exptl_crystal_colour_primary green
_exptl_crystal_density_diffrn 1.637
_exptl_crystal_description block
_exptl_crystal_F_000 19264
_exptl_crystal_size_max 0.02
_exptl_crystal_size_mid 0.02
_exptl_crystal_size_min 0.02
_refine_diff_density_max 0.804
_refine_diff_density_min -0.604
_refine_diff_density_rms 0.114
_refine_ls_abs_structure_details
;
 Flack x determined using 2468 quotients [(I+)-(I-)]/[(I+)+(I-)]
 (Parsons, Flack and Wagner, Acta Cryst. B69 (2013) 249-259).
;
_refine_ls_abs_structure_Flack 0.037(6)
_refine_ls_extinction_method none
_refine_ls_goodness_of_fit_ref 1.072
_refine_ls_hydrogen_treatment mixed
_refine_ls_matrix_type full
_refine_ls_number_parameters 385
_refine_ls_number_reflns 5797
_refine_ls_number_restraints 10
_refine_ls_restrained_S_all 1.071
_refine_ls_R_factor_all 0.0396
_refine_ls_R_factor_gt 0.0359
_refine_ls_shift/su_max 0.002
_refine_ls_shift/su_mean 0.000
_refine_ls_structure_factor_coef Fsqd
_refine_ls_weighting_details 'w=1/[\s^2^(Fo^2^)+(0.0445P)^2^+454.1283P] where P=(Fo^2^+2Fc^2^)/3'
_refine_ls_weighting_scheme calc
_refine_ls_wR_factor_gt 0.0902
_refine_ls_wR_factor_ref 0.0920
_reflns_Friedel_coverage 0.896
_reflns_Friedel_fraction_full 0.996
_reflns_Friedel_fraction_max 0.996
_reflns_number_gt 5444
_reflns_number_total 5797
_reflns_threshold_expression 'I > 2\s(I)'
_cod_data_source_file ic6b01019_si_002.cif
_cod_data_source_block Complex4
_cod_depositor_comments
;

2021-04-15
Z value and formula fixed to values more according to usual
chemical conventions.                 miguel
;
_cod_original_formula_sum 'C264 H324 Cl12 Ho12 N36 Ni12 O164'
_cod_original_formula_weight 9734.65
_cod_original_formula_moiety '3(C88 H108 Ho4 N12 Ni4 O24), 92(O), 12(Cl)'
_cod_original_formula_units_Z 4
_cod_original_cell_volume 39502(17)
_cod_database_code 4348150
_shelx_space_group_comment
;
The symmetry employed for this shelxl refinement is uniquely defined
by the following loop, which should always be used as a source of
symmetry information in preference to the above space-group names.
They are only intended as comments.
;
_olex2_refinement_description
;
1. Fixed Uiso
 At 1.2 times of:
  All C(H) groups, All C(H,H) groups, All N(H) groups
 At 1.5 times of:
  All C(H,H,H) groups, All O(H) groups
2. Restrained distances
 O5-H5
 0.85 with sigma of 0.01
 O1-H1
 0.85 with sigma of 0.01
 C21-H5
 1.906285 with sigma of 0.02
 C22-H1
 1.907784 with sigma of 0.02
3. Uiso/Uaniso restraints and constraints
Uanis(Cl3) \\sim Ueq: with sigma of 0.0005 and sigma for terminal atoms of 0.005
4.a Ternary CH refined with riding coordinates:
 N1(H1A)
4.b Secondary CH2 refined with riding coordinates:
 C10(H10A,H10B), C22(H22A,H22B), C21(H21A,H21B), C9(H9A,H9B), C12(H12A,H12B),
 C11(H11A,H11B)
4.c Aromatic/amide H refined with riding coordinates:
 C17(H17), C13(H13), C19(H19), C8(H8), C4(H4), C6(H6)
4.d Idealised Me refined as rotating group:
 C7(H7A,H7B,H7C), C20(H20A,H20B,H20C)
;
_shelx_shelxl_version_number 2014/7
_olex2_submission_special_instructions 'No special instructions were received'

loop_
_space_group_symop_operation_xyz
'x, y, z'
'-x, -y+1/2, z'
'x, -y, -z+1/2'
'-x+1/2, y, -z'
'z, x, y'
'y, z, x'
'-z, -x+1/2, y'
'-y+1/2, z, -x'
'z, -x, -y+1/2'
'-y, -z+1/2, x'
'-z+1/2, x, -y'
'y, -z, -x+1/2'
'y+1/4, x+1/4, z+1/4'
'-y+3/4, -x+1/4, z+1/4'
'-y+1/4, x+1/4, -z+3/4'
'y+1/4, -x+3/4, -z+1/4'
'x+1/4, z+1/4, y+1/4'
'z+1/4, y+1/4, x+1/4'
'-x+3/4, -z+1/4, y+1/4'
'z+1/4, -y+3/4, -x+1/4'
'-x+1/4, z+1/4, -y+3/4'
'-z+3/4, -y+1/4, x+1/4'
'x+1/4, -z+3/4, -y+1/4'
'-z+1/4, y+1/4, -x+3/4'
'x+1/2, y+1/2, z+1/2'
'-x+1/2, -y+1, z+1/2'
'x+1/2, -y+1/2, -z+1'
'-x+1, y+1/2, -z+1/2'
'z+1/2, x+1/2, y+1/2'
'y+1/2, z+1/2, x+1/2'
'-z+1/2, -x+1, y+1/2'
'-y+1, z+1/2, -x+1/2'
'z+1/2, -x+1/2, -y+1'
'-y+1/2, -z+1, x+1/2'
'-z+1, x+1/2, -y+1/2'
'y+1/2, -z+1/2, -x+1'
'y+3/4, x+3/4, z+3/4'
'-y+5/4, -x+3/4, z+3/4'
'-y+3/4, x+3/4, -z+5/4'
'y+3/4, -x+5/4, -z+3/4'
'x+3/4, z+3/4, y+3/4'
'z+3/4, y+3/4, x+3/4'
'-x+5/4, -z+3/4, y+3/4'
'z+3/4, -y+5/4, -x+3/4'
'-x+3/4, z+3/4, -y+5/4'
'-z+5/4, -y+3/4, x+3/4'
'x+3/4, -z+5/4, -y+3/4'
'-z+3/4, y+3/4, -x+5/4'

loop_
_atom_site_label
_atom_site_type_symbol
_atom_site_fract_x
_atom_site_fract_y
_atom_site_fract_z
_atom_site_U_iso_or_equiv
_atom_site_adp_type
_atom_site_occupancy
_atom_site_site_symmetry_order
_atom_site_calc_flag
_atom_site_refinement_flags_posn
_atom_site_refinement_flags_adp
_atom_site_refinement_flags_occupancy
Ho1 Ho 0.62621(2) 0.98263(2) 0.82554(2) 0.01694(13) Uani 1 1 d . . .
Ni1 Ni 0.55739(4) 1.03389(4) 0.86419(4) 0.0187(3) Uani 1 1 d . . .
O1 O 0.6310(2) 0.9164(2) 0.8519(2) 0.0219(15) Uani 1 1 d D . .
H1 H 0.626(3) 0.903(3) 0.8313(11) 0.033 Uiso 1 1 d DR . .
O5 O 0.6825(2) 0.9813(2) 0.8671(2) 0.0249(16) Uani 1 1 d D . .
H5 H 0.683(4) 0.9639(13) 0.8852(14) 0.037 Uiso 1 1 d DR . .
O3 O 0.5823(2) 1.0338(2) 0.8075(2) 0.0193(15) Uani 1 1 d . . .
O2 O 0.5719(2) 0.97474(19) 0.86800(19) 0.0188(15) Uani 1 1 d . . .
C3 C 0.5090(3) 0.9462(3) 0.8543(3) 0.025(2) Uani 1 1 d . . .
N3 N 0.5023(2) 1.0173(3) 0.8477(2) 0.0195(18) Uani 1 1 d . . .
O4 O 0.6176(2) 1.0372(2) 0.8785(2) 0.0221(15) Uani 1 1 d . . .
C15 C 0.6320(3) 1.0345(3) 0.9152(3) 0.023(2) Uani 1 1 d . . .
C16 C 0.6726(3) 1.0271(3) 0.9183(3) 0.028(2) Uani 1 1 d . . .
C10 C 0.5017(3) 1.0847(3) 0.8244(3) 0.024(2) Uani 1 1 d . . .
H10A H 0.5149 1.0797 0.7990 0.029 Uiso 1 1 calc R . .
H10B H 0.4853 1.1086 0.8216 0.029 Uiso 1 1 calc R . .
C14 C 0.6103(3) 1.0402(3) 0.9494(3) 0.025(2) Uani 1 1 d . . .
C17 C 0.6897(3) 1.0250(4) 0.9566(3) 0.033(3) Uani 1 1 d . . .
H17 H 0.7171 1.0202 0.9588 0.039 Uiso 1 1 calc R . .
C13 C 0.5705(4) 1.0524(3) 0.9494(3) 0.031(3) Uani 1 1 d . . .
H13 H 0.5608 1.0637 0.9730 0.038 Uiso 1 1 calc R . .
N2 N 0.5463(3) 1.0498(2) 0.9204(3) 0.0236(19) Uani 1 1 d . . .
C19 C 0.6293(4) 1.0384(3) 0.9865(3) 0.030(3) Uani 1 1 d . . .
H19 H 0.6146 1.0434 1.0097 0.036 Uiso 1 1 calc R . .
C22 C 0.6059(3) 0.9031(3) 0.8838(3) 0.027(2) Uani 1 1 d D . .
H22A H 0.6112 0.9193 0.9074 0.033 Uiso 1 1 calc R . .
H22B H 0.6124 0.8755 0.8902 0.033 Uiso 1 1 calc R . .
C21 C 0.6963(3) 1.0179(4) 0.8833(4) 0.033(3) Uani 1 1 d D . .
H21A H 0.6936 1.0391 0.8637 0.039 Uiso 1 1 calc R . .
H21B H 0.7243 1.0156 0.8906 0.039 Uiso 1 1 calc R . .
N1 N 0.5311(3) 1.0907(2) 0.8554(3) 0.0235(19) Uani 1 1 d . . .
H1A H 0.5516 1.1093 0.8456 0.028 Uiso 1 1 calc R . .
C8 C 0.4888(3) 0.9827(3) 0.8434(3) 0.024(2) Uani 1 1 d . . .
H8 H 0.4634 0.9803 0.8322 0.029 Uiso 1 1 calc R . .
C9 C 0.4754(3) 1.0491(3) 0.8356(3) 0.024(2) Uani 1 1 d . . .
H9A H 0.4576 1.0561 0.8575 0.028 Uiso 1 1 calc R . .
H9B H 0.4594 1.0407 0.8129 0.028 Uiso 1 1 calc R . .
C4 C 0.4860(3) 0.9112(3) 0.8518(3) 0.026(2) Uani 1 1 d . . .
H4 H 0.4595 0.9130 0.8433 0.031 Uiso 1 1 calc R . .
C2 C 0.5480(3) 0.9439(3) 0.8653(3) 0.026(2) Uani 1 1 d . . .
C6 C 0.5400(3) 0.8736(3) 0.8721(3) 0.030(2) Uani 1 1 d . . .
H6 H 0.5509 0.8487 0.8785 0.036 Uiso 1 1 calc R . .
C18 C 0.6683(4) 1.0297(4) 0.9895(4) 0.039(3) Uani 1 1 d . . .
C7 C 0.4749(4) 0.8384(4) 0.8608(4) 0.044(3) Uani 1 1 d . . .
H7A H 0.4546 0.8411 0.8407 0.067 Uiso 1 1 calc GR . .
H7B H 0.4626 0.8351 0.8866 0.067 Uiso 1 1 calc GR . .
H7C H 0.4913 0.8155 0.8550 0.067 Uiso 1 1 calc GR . .
C12 C 0.5098(3) 1.0729(3) 0.9221(4) 0.033(3) Uani 1 1 d . . .
H12A H 0.5056 1.0835 0.9489 0.040 Uiso 1 1 calc R . .
H12B H 0.4869 1.0566 0.9148 0.040 Uiso 1 1 calc R . .
C5 C 0.5007(3) 0.8758(4) 0.8612(3) 0.027(2) Uani 1 1 d . . .
C11 C 0.5154(3) 1.1055(3) 0.8934(3) 0.028(2) Uani 1 1 d . . .
H11A H 0.4899 1.1187 0.8888 0.034 Uiso 1 1 calc R . .
H11B H 0.5338 1.1250 0.9045 0.034 Uiso 1 1 calc R . .
C20 C 0.6893(5) 1.0281(5) 1.0290(4) 0.058(4) Uani 1 1 d . . .
H20A H 0.6708 1.0349 1.0499 0.087 Uiso 1 1 calc GR . .
H20B H 0.7112 1.0468 1.0290 0.087 Uiso 1 1 calc GR . .
H20C H 0.6994 1.0015 1.0334 0.087 Uiso 1 1 calc GR . .
C1 C 0.5634(3) 0.9060(3) 0.8737(3) 0.024(2) Uani 1 1 d . . .
O6 O 0.6611(2) 1.0296(2) 0.7964(2) 0.0203(15) Uani 1 1 d . . .
O7 O 0.6921(3) 0.9268(3) 0.9243(3) 0.042(2) Uani 1 1 d . . .
O11 O 0.5000(4) 0.2094(3) 0.8671(4) 0.077(4) Uani 1 1 d . . .
O9 O 0.6499(4) 0.9938(4) 0.1325(3) 0.087(4) Uani 1 1 d . . .
O8 O 0.3720(4) 0.0738(4) 0.8224(3) 0.079(4) Uani 1 1 d . . .
O14 O 0.2998(4) 0.1067(4) 0.8134(4) 0.082(4) Uani 1 1 d . . .
O20 O 0.6337(3) 0.9307(4) 0.9818(3) 0.065(3) Uani 1 1 d . . .
O21 O 0.3144(4) 0.1856(4) 0.8144(4) 0.076(6) Uani 1 3 d S T P
O42 O 0.5163(4) 0.9837(4) 0.0163(4) 0.078(6) Uani 1 3 d S T P
O40 O 0.5603(4) 0.9559(3) 0.9566(3) 0.067(3) Uani 1 1 d . . .
Cl2 Cl 0.51060(11) 0.0000 0.7500 0.0319(8) Uani 1 2 d S T P
Cl3 Cl 0.299(4) 0.0000 0.7500 1.03(9) Uani 1 2 d S TU P

loop_
_atom_site_aniso_label
_atom_site_aniso_U_11
_atom_site_aniso_U_22
_atom_site_aniso_U_33
_atom_site_aniso_U_23
_atom_site_aniso_U_13
_atom_site_aniso_U_12
Ho1 0.0156(2) 0.0177(2) 0.0175(2) 0.00043(18) 0.00218(18) 0.00023(18)
Ni1 0.0165(6) 0.0187(6) 0.0210(7) -0.0016(5) 0.0042(5) 0.0003(5)
O1 0.025(4) 0.025(4) 0.015(3) -0.002(3) 0.001(3) -0.007(3)
O5 0.027(4) 0.019(4) 0.029(4) -0.005(3) 0.000(3) 0.005(3)
O3 0.016(3) 0.019(3) 0.022(4) 0.007(3) 0.001(3) 0.004(3)
O2 0.020(4) 0.020(4) 0.016(3) -0.001(3) 0.000(3) 0.004(3)
C3 0.022(6) 0.025(6) 0.028(6) -0.002(5) 0.009(5) -0.002(4)
N3 0.017(4) 0.023(4) 0.019(4) -0.005(4) 0.006(3) 0.005(4)
O4 0.021(4) 0.023(3) 0.023(4) 0.006(3) 0.007(3) -0.004(3)
C15 0.036(6) 0.014(5) 0.018(5) -0.002(4) 0.003(4) -0.007(4)
C16 0.031(6) 0.024(6) 0.029(6) -0.010(5) -0.011(5) 0.006(5)
C10 0.021(5) 0.027(6) 0.024(5) 0.007(5) 0.001(4) -0.005(4)
C14 0.036(6) 0.022(5) 0.017(5) -0.002(4) 0.005(4) 0.001(5)
C17 0.023(6) 0.044(7) 0.031(6) -0.018(5) -0.011(5) 0.003(5)
C13 0.047(7) 0.027(6) 0.021(6) -0.009(4) 0.012(5) -0.010(5)
N2 0.027(5) 0.018(4) 0.026(5) 0.004(4) 0.008(4) -0.001(4)
C19 0.045(7) 0.024(5) 0.022(5) -0.014(4) 0.008(5) -0.004(5)
C22 0.031(6) 0.026(6) 0.025(6) 0.012(5) 0.003(5) -0.001(5)
C21 0.019(5) 0.038(7) 0.040(7) -0.003(6) -0.008(5) -0.009(5)
N1 0.021(5) 0.016(4) 0.034(5) -0.004(4) 0.007(4) -0.005(3)
C8 0.013(5) 0.038(6) 0.022(5) -0.009(5) 0.007(4) -0.005(5)
C9 0.017(5) 0.021(5) 0.032(6) -0.006(4) -0.001(4) 0.002(4)
C4 0.024(6) 0.026(6) 0.028(6) 0.004(5) -0.001(5) -0.003(5)
C2 0.026(6) 0.026(6) 0.025(6) -0.002(4) 0.010(4) 0.000(5)
C6 0.035(6) 0.022(5) 0.033(6) 0.002(5) 0.011(5) -0.006(5)
C18 0.045(8) 0.035(7) 0.038(7) -0.008(6) -0.010(6) -0.002(6)
C7 0.051(8) 0.037(7) 0.045(8) 0.012(6) 0.004(6) -0.015(6)
C12 0.029(6) 0.032(6) 0.038(6) -0.009(5) 0.014(5) -0.009(5)
C5 0.027(5) 0.032(6) 0.021(5) 0.000(5) 0.013(4) -0.006(5)
C11 0.024(6) 0.023(6) 0.037(6) -0.005(5) 0.000(5) 0.003(5)
C20 0.068(10) 0.070(11) 0.036(8) -0.018(7) -0.016(7) 0.000(8)
C1 0.021(5) 0.026(5) 0.026(5) 0.004(5) 0.015(5) -0.004(4)
O6 0.012(3) 0.024(4) 0.024(4) 0.007(3) -0.005(3) -0.004(3)
O7 0.042(5) 0.049(5) 0.035(5) -0.005(4) 0.002(4) 0.010(4)
O11 0.081(8) 0.046(6) 0.103(10) -0.011(6) 0.036(8) 0.004(6)
O9 0.108(10) 0.103(11) 0.049(7) -0.009(7) -0.024(7) 0.037(8)
O8 0.117(11) 0.069(7) 0.051(7) 0.000(6) -0.017(8) -0.007(8)
O14 0.089(10) 0.090(10) 0.068(8) -0.015(7) -0.004(7) -0.018(7)
O20 0.052(6) 0.087(8) 0.056(6) -0.004(6) 0.007(5) 0.001(6)
O21 0.076(6) 0.076(6) 0.076(6) 0.006(6) -0.006(6) 0.006(6)
O42 0.078(6) 0.078(6) 0.078(6) -0.012(8) 0.012(8) -0.012(8)
O40 0.076(8) 0.064(7) 0.061(7) 0.001(6) 0.001(6) -0.023(6)
Cl2 0.0261(19) 0.041(2) 0.0282(19) -0.0027(18) 0.000 0.000
Cl3 1.03(9) 1.03(9) 1.03(9) 0.000(7) 0.000 0.000

loop_
_atom_type_symbol
_atom_type_description
_atom_type_scat_dispersion_real
_atom_type_scat_dispersion_imag
_atom_type_scat_source
C C 0.0033 0.0016 'International Tables Vol C Tables 4.2.6.8 and 6.1.1.4'
H H 0.0000 0.0000 'International Tables Vol C Tables 4.2.6.8 and 6.1.1.4'
N N 0.0061 0.0033 'International Tables Vol C Tables 4.2.6.8 and 6.1.1.4'
O O 0.0106 0.0060 'International Tables Vol C Tables 4.2.6.8 and 6.1.1.4'
Ni Ni 0.3393 1.1124 'International Tables Vol C Tables 4.2.6.8 and 6.1.1.4'
Ho Ho -0.2175 4.6783 'International Tables Vol C Tables 4.2.6.8 and 6.1.1.4'
Cl Cl 0.1484 0.1585 'International Tables Vol C Tables 4.2.6.8 and 6.1.1.4'

loop_
_geom_angle_atom_site_label_1
_geom_angle_atom_site_label_2
_geom_angle_atom_site_label_3
_geom_angle
_geom_angle_site_symmetry_1
_geom_angle_site_symmetry_3
Ho1 Ho1 Ho1 89.971(1) 21_656 43_564
Ni1 Ho1 Ho1 128.37(3) . 43_564
Ni1 Ho1 Ho1 74.94(3) . 21_656
O1 Ho1 Ho1 79.72(16) . 43_564
O1 Ho1 Ho1 169.31(16) . 21_656
O1 Ho1 Ni1 113.75(17) . .
O1 Ho1 O4 114.4(2) . .
O5 Ho1 Ho1 110.44(19) . 21_656
O5 Ho1 Ho1 120.72(17) . 43_564
O5 Ho1 Ni1 110.78(17) . .
O5 Ho1 O1 73.1(2) . .
O5 Ho1 O3 82.5(2) . 43_564
O5 Ho1 O4 72.1(2) . .
O3 Ho1 Ho1 39.41(17) . 21_656
O3 Ho1 Ho1 98.98(17) . 43_564
O3 Ho1 Ho1 38.48(15) 43_564 43_564
O3 Ho1 Ho1 100.35(17) 43_564 21_656
O3 Ho1 Ni1 41.15(17) . .
O3 Ho1 Ni1 166.73(16) 43_564 .
O3 Ho1 O1 69.8(2) 43_564 .
O3 Ho1 O1 144.8(2) . .
O3 Ho1 O5 132.3(2) . .
O3 Ho1 O3 128.9(3) . 43_564
O3 Ho1 O4 150.8(2) 43_564 .
O3 Ho1 O4 65.5(2) . .
O2 Ho1 Ho1 116.16(16) . 43_564
O2 Ho1 Ho1 113.81(16) . 21_656
O2 Ho1 Ni1 40.39(16) . .
O2 Ho1 O1 73.8(2) . .
O2 Ho1 O5 105.3(2) . .
O2 Ho1 O3 138.6(2) . 43_564
O2 Ho1 O3 75.5(2) . .
O2 Ho1 O4 64.5(2) . .
O4 Ho1 Ho1 76.15(15) . 21_656
O4 Ho1 Ho1 164.21(16) . 43_564
O4 Ho1 Ni1 41.01(15) . .
O6 Ho1 Ho1 90.89(19) . 43_564
O6 Ho1 Ho1 33.55(17) . 21_656
O6 Ho1 Ho1 89.49(19) 43_564 21_656
O6 Ho1 Ho1 33.16(17) 43_564 43_564
O6 Ho1 Ni1 100.49(19) . .
O6 Ho1 Ni1 96.48(18) 43_564 .
O6 Ho1 O1 83.4(2) 43_564 .
O6 Ho1 O1 142.6(2) . .
O6 Ho1 O5 149.4(2) 43_564 .
O6 Ho1 O5 81.3(3) . .
O6 Ho1 O3 70.9(2) 43_564 43_564
O6 Ho1 O3 80.4(3) . 43_564
O6 Ho1 O3 77.7(3) 43_564 .
O6 Ho1 O3 72.1(2) . .
O6 Ho1 O2 140.6(2) . .
O6 Ho1 O2 86.2(2) 43_564 .
O6 Ho1 O4 81.7(2) . .
O6 Ho1 O4 137.2(2) 43_564 .
O6 Ho1 O6 108.0(3) . 43_564
O3 Ni1 Ho1 47.84(18) . .
O3 Ni1 O4 79.6(3) . .
O3 Ni1 N1 92.4(3) . .
O2 Ni1 Ho1 47.44(19) . .
O2 Ni1 O3 87.7(3) . .
O2 Ni1 O4 78.8(3) . .
O2 Ni1 N1 168.2(3) . .
N3 Ni1 Ho1 114.1(2) . .
N3 Ni1 O3 96.8(3) . .
N3 Ni1 O2 88.2(3) . .
N3 Ni1 O4 166.6(3) . .
N3 Ni1 N1 80.1(3) . .
O4 Ni1 Ho1 54.1(2) . .
O4 Ni1 N1 112.8(3) . .
N2 Ni1 Ho1 132.1(3) . .
N2 Ni1 O3 160.2(3) . .
N2 Ni1 O2 104.1(3) . .
N2 Ni1 N3 99.4(3) . .
N2 Ni1 O4 87.1(3) . .
N2 Ni1 N1 79.3(3) . .
N1 Ni1 Ho1 137.4(2) . .
Ho1 O1 H1 100(7) . .
C22 O1 Ho1 121.6(6) . .
C22 O1 H1 110(3) . .
Ho1 O5 H5 117(7) . .
C21 O5 Ho1 118.2(6) . .
C21 O5 H5 108(3) . .
Ho1 O3 Ho1 102.1(3) . 21_656
Ni1 O3 Ho1 91.0(2) . .
Ni1 O3 Ho1 138.6(3) . 21_656
Ni1 O2 Ho1 92.2(3) . .
C2 O2 Ho1 121.7(6) . .
C2 O2 Ni1 128.0(6) . .
C4 C3 C8 115.9(9) . .
C2 C3 C8 124.5(10) . .
C2 C3 C4 119.5(10) . .
C8 N3 Ni1 128.3(7) . .
C8 N3 C9 115.1(9) . .
C9 N3 Ni1 116.4(6) . .
Ni1 O4 Ho1 84.9(2) . .
C15 O4 Ho1 123.6(6) . .
C15 O4 Ni1 124.4(6) . .
O4 C15 C16 116.1(9) . .
O4 C15 C14 125.0(10) . .
C14 C15 C16 118.8(10) . .
C15 C16 C17 118.7(10) . .
C15 C16 C21 120.9(10) . .
C17 C16 C21 120.2(10) . .
H10A C10 H10B 108.3 . .
N1 C10 H10A 109.9 . .
N1 C10 H10B 109.9 . .
N1 C10 C9 108.9(8) . .
C9 C10 H10A 109.9 . .
C9 C10 H10B 109.9 . .
C15 C14 C13 123.2(10) . .
C15 C14 C19 119.7(10) . .
C13 C14 C19 116.7(10) . .
C16 C17 H17 118.9 . .
C18 C17 C16 122.1(11) . .
C18 C17 H17 118.9 . .
C14 C13 H13 116.8 . .
N2 C13 C14 126.3(10) . .
N2 C13 H13 116.8 . .
C13 N2 Ni1 128.4(8) . .
C13 N2 C12 118.2(10) . .
C12 N2 Ni1 109.7(7) . .
C14 C19 H19 119.4 . .
C18 C19 C14 121.3(11) . .
C18 C19 H19 119.4 . .
O1 C22 H22A 109.2 . .
O1 C22 H22B 109.2 . .
O1 C22 C1 112.2(8) . .
H22A C22 H22B 107.9 . .
C1 C22 H22A 109.2 . .
C1 C22 H22B 109.2 . .
O5 C21 C16 108.5(9) . .
O5 C21 H21A 110.0 . .
O5 C21 H21B 110.0 . .
C16 C21 H21A 110.0 . .
C16 C21 H21B 110.0 . .
H21A C21 H21B 108.4 . .
Ni1 N1 H1A 109.0 . .
C10 N1 Ni1 105.0(6) . .
C10 N1 H1A 109.0 . .
C10 N1 C11 115.2(9) . .
C11 N1 Ni1 109.4(7) . .
C11 N1 H1A 109.0 . .
C3 C8 H8 117.0 . .
N3 C8 C3 126.0(9) . .
N3 C8 H8 117.0 . .
N3 C9 C10 106.5(8) . .
N3 C9 H9A 110.4 . .
N3 C9 H9B 110.4 . .
C10 C9 H9A 110.4 . .
C10 C9 H9B 110.4 . .
H9A C9 H9B 108.6 . .
C3 C4 H4 119.0 . .
C5 C4 C3 122.1(11) . .
C5 C4 H4 119.0 . .
O2 C2 C3 124.0(10) . .
O2 C2 C1 118.4(10) . .
C3 C2 C1 117.6(10) . .
C5 C6 H6 119.0 . .
C1 C6 H6 119.0 . .
C1 C6 C5 122.1(11) . .
C17 C18 C19 119.3(12) . .
C17 C18 C20 118.5(12) . .
C19 C18 C20 122.0(12) . .
H7A C7 H7B 109.5 . .
H7A C7 H7C 109.5 . .
H7B C7 H7C 109.5 . .
C5 C7 H7A 109.5 . .
C5 C7 H7B 109.5 . .
C5 C7 H7C 109.5 . .
N2 C12 H12A 110.7 . .
N2 C12 H12B 110.7 . .
N2 C12 C11 105.4(9) . .
H12A C12 H12B 108.8 . .
C11 C12 H12A 110.7 . .
C11 C12 H12B 110.7 . .
C4 C5 C6 118.0(11) . .
C4 C5 C7 121.6(11) . .
C6 C5 C7 120.4(11) . .
N1 C11 C12 111.4(9) . .
N1 C11 H11A 109.3 . .
N1 C11 H11B 109.3 . .
C12 C11 H11A 109.3 . .
C12 C11 H11B 109.3 . .
H11A C11 H11B 108.0 . .
C18 C20 H20A 109.5 . .
C18 C20 H20B 109.5 . .
C18 C20 H20C 109.5 . .
H20A C20 H20B 109.5 . .
H20A C20 H20C 109.5 . .
H20B C20 H20C 109.5 . .
C2 C1 C22 117.7(9) . .
C6 C1 C22 121.6(10) . .
C6 C1 C2 120.6(10) . .
Ho1 O6 Ho1 113.3(3) . 21_656

loop_
_geom_bond_atom_site_label_1
_geom_bond_atom_site_label_2
_geom_bond_distance
_geom_bond_site_symmetry_2
Ho1 Ho1 3.7342(8) 21_656
Ho1 Ho1 3.7343(8) 43_564
Ho1 Ni1 3.2054(14) .
Ho1 O1 2.433(7) .
Ho1 O5 2.382(7) .
Ho1 O3 2.376(6) .
Ho1 O3 2.425(7) 43_564
Ho1 O2 2.363(7) .
Ho1 O4 2.606(7) .
Ho1 O6 2.247(7) 43_564
Ho1 O6 2.224(7) .
Ni1 O3 2.110(7) .
Ni1 O2 2.079(7) .
Ni1 N3 2.039(9) .
Ni1 O4 2.112(7) .
Ni1 N2 2.026(9) .
Ni1 N1 2.154(9) .
O1 H1 0.846(15) .
O1 C22 1.455(13) .
O5 H5 0.854(15) .
O5 C21 1.442(14) .
O3 Ho1 2.425(7) 21_656
O2 C2 1.333(13) .
C3 C8 1.467(16) .
C3 C4 1.429(15) .
C3 C2 1.384(16) .
N3 C8 1.273(14) .
N3 C9 1.475(13) .
O4 C15 1.345(13) .
C15 C16 1.407(16) .
C15 C14 1.396(15) .
C16 C17 1.430(16) .
C16 C21 1.473(17) .
C10 H10A 0.9900 .
C10 H10B 0.9900 .
C10 N1 1.469(14) .
C10 C9 1.555(15) .
C14 C13 1.416(17) .
C14 C19 1.421(16) .
C17 H17 0.9500 .
C17 C18 1.347(18) .
C13 H13 0.9500 .
C13 N2 1.290(15) .
N2 C12 1.471(15) .
C19 H19 0.9500 .
C19 C18 1.367(19) .
C22 H22A 0.9900 .
C22 H22B 0.9900 .
C22 C1 1.490(15) .
C21 H21A 0.9900 .
C21 H21B 0.9900 .
N1 H1A 1.0000 .
N1 C11 1.487(14) .
C8 H8 0.9500 .
C9 H9A 0.9900 .
C9 H9B 0.9900 .
C4 H4 0.9500 .
C4 C5 1.344(16) .
C2 C1 1.421(15) .
C6 H6 0.9500 .
C6 C5 1.389(16) .
C6 C1 1.364(15) .
C18 C20 1.522(19) .
C7 H7A 0.9800 .
C7 H7B 0.9800 .
C7 H7C 0.9800 .
C7 C5 1.546(16) .
C12 H12A 0.9900 .
C12 H12B 0.9900 .
C12 C11 1.491(16) .
C11 H11A 0.9900 .
C11 H11B 0.9900 .
C20 H20A 0.9800 .
C20 H20B 0.9800 .
C20 H20C 0.9800 .
O6 Ho1 2.247(7) 21_656

loop_
_geom_torsion_atom_site_label_1
_geom_torsion_atom_site_label_2
_geom_torsion_atom_site_label_3
_geom_torsion_atom_site_label_4
_geom_torsion
Ho1 O1 C22 C1 58.8(10)
Ho1 O5 C21 C16 82.2(10)
Ho1 O2 C2 C3 -113.9(10)
Ho1 O2 C2 C1 65.4(12)
Ho1 O4 C15 C16 55.2(11)
Ho1 O4 C15 C14 -128.1(9)
Ni1 O2 C2 C3 8.6(15)
Ni1 O2 C2 C1 -172.1(7)
Ni1 N3 C8 C3 8.1(15)
Ni1 N3 C9 C10 20.6(10)
Ni1 O4 C15 C16 164.1(7)
Ni1 O4 C15 C14 -19.2(13)
Ni1 N2 C12 C11 -53.8(10)
Ni1 N1 C11 C12 -19.4(11)
O1 C22 C1 C2 -61.5(13)
O1 C22 C1 C6 117.6(11)
O2 C2 C1 C22 -2.1(15)
O2 C2 C1 C6 178.8(10)
C3 C4 C5 C6 -2.6(16)
C3 C4 C5 C7 176.3(11)
C3 C2 C1 C22 177.3(10)
C3 C2 C1 C6 -1.8(16)
O4 C15 C16 C17 178.2(10)
O4 C15 C16 C21 -7.8(15)
O4 C15 C14 C13 -4.5(17)
O4 C15 C14 C19 -176.9(9)
C15 C16 C17 C18 0.3(19)
C15 C16 C21 O5 -63.9(14)
C15 C14 C13 N2 19.9(18)
C15 C14 C19 C18 -2.4(17)
C16 C15 C14 C13 172.1(10)
C16 C15 C14 C19 -0.4(15)
C16 C17 C18 C19 -3.0(19)
C16 C17 C18 C20 -178.4(13)
C10 N1 C11 C12 98.6(11)
C14 C15 C16 C17 1.4(16)
C14 C15 C16 C21 175.4(10)
C14 C13 N2 Ni1 -8.1(17)
C14 C13 N2 C12 -164.3(10)
C14 C19 C18 C17 4.1(18)
C14 C19 C18 C20 179.3(13)
C17 C16 C21 O5 110.0(12)
C13 C14 C19 C18 -175.4(11)
C13 N2 C12 C11 106.5(11)
N2 C12 C11 N1 46.7(12)
C19 C14 C13 N2 -167.4(11)
C21 C16 C17 C18 -173.7(12)
N1 C10 C9 N3 -47.5(11)
C8 C3 C4 C5 -179.5(10)
C8 C3 C2 O2 1.3(17)
C8 C3 C2 C1 -178.0(10)
C8 N3 C9 C10 -154.2(9)
C9 N3 C8 C3 -177.8(9)
C9 C10 N1 Ni1 50.5(9)
C9 C10 N1 C11 -69.9(11)
C4 C3 C8 N3 171.6(10)
C4 C3 C2 O2 179.2(10)
C4 C3 C2 C1 -0.1(16)
C2 C3 C8 N3 -10.4(17)
C2 C3 C4 C5 2.4(17)
C5 C6 C1 C22 -177.5(10)
C5 C6 C1 C2 1.6(17)
C1 C6 C5 C4 0.7(16)
C1 C6 C5 C7 -178.3(11)

loop_
_smtbx_masks_void_nr
_smtbx_masks_void_average_x
_smtbx_masks_void_average_y
_smtbx_masks_void_average_z
_smtbx_masks_void_volume
_smtbx_masks_void_count_electrons
1 0.051 0.089 0.261 45.4 9.6
2 0.011 0.161 0.699 45.4 9.9
3 0.000 0.250 0.375 16.7 0.0
4 -0.011 0.339 0.699 45.4 9.9
5 -0.051 0.411 0.261 45.4 10.0
6 -0.051 0.589 0.239 45.4 9.8
7 -0.011 0.661 0.801 45.4 9.7
8 0.000 0.750 0.125 16.7 0.0
9 0.011 0.839 0.801 45.4 9.8
10 0.051 0.911 0.239 45.4 9.9
11 0.089 0.261 0.051 45.4 10.6
12 0.089 0.739 0.449 45.4 8.9
13 0.092 0.092 0.092 25.1 12.9
14 0.092 0.908 0.408 25.1 13.6
15 0.161 0.301 0.489 45.4 10.4
16 0.161 0.699 0.011 45.4 9.4
17 0.125 0.000 0.750 16.7 0.0
18 0.158 0.342 0.658 25.1 13.5
19 0.158 0.658 0.842 25.1 12.8
20 0.199 0.489 0.839 45.4 10.2
21 0.199 0.511 0.661 45.4 9.8
22 0.239 0.051 0.911 45.4 9.0
23 0.239 0.949 0.589 45.4 10.6
24 0.261 0.051 0.089 45.4 9.4
25 0.261 0.949 0.411 45.4 10.3
26 0.250 0.375 0.000 16.7 0.0
27 0.250 0.625 0.500 16.7 0.0
28 0.301 0.489 0.161 45.4 9.9
29 0.301 0.511 0.339 45.4 9.3
30 0.339 0.301 0.511 45.4 10.2
31 0.339 0.699 -0.011 45.4 9.3
32 0.342 0.342 0.342 25.1 14.0
33 0.342 0.658 0.158 25.1 13.0
34 0.411 0.261 0.949 45.4 10.0
35 0.411 0.739 0.551 45.4 9.7
36 0.375 0.000 0.250 16.7 0.0
37 0.408 0.092 0.908 25.1 13.4
38 0.408 0.908 0.592 25.1 13.4
39 0.449 0.089 0.739 45.4 9.8
40 0.449 0.911 0.761 45.4 10.0
41 0.489 0.161 0.301 45.4 9.7
42 0.489 0.839 0.199 45.4 9.9
43 0.511 0.339 0.301 45.4 9.8
44 0.511 0.661 0.199 45.4 9.9
45 0.500 0.250 0.625 16.7 0.0
46 0.500 0.750 0.875 16.7 0.0
47 0.551 0.411 0.739 45.4 9.9
48 0.551 0.589 0.761 45.4 9.6
49 0.589 0.239 0.949 45.4 8.9
50 0.589 0.761 0.551 45.4 10.6
51 0.592 0.408 0.908 25.1 13.6
52 0.592 0.592 0.592 25.1 12.9
53 0.661 0.199 0.511 45.4 9.4
54 0.661 0.801 -0.011 45.4 10.4
55 0.625 0.500 0.250 16.7 0.0
56 0.658 0.158 0.342 25.1 12.8
57 0.658 0.842 0.158 25.1 13.5
58 0.699 0.011 0.161 45.4 9.8
59 0.699 0.989 0.339 45.4 10.2
60 0.739 0.449 0.089 45.4 10.6
61 0.739 0.551 0.411 45.4 9.0
62 0.761 0.449 0.911 45.4 10.3
63 0.761 0.551 0.589 45.4 9.4
64 0.750 0.125 0.000 16.7 0.0
65 0.750 0.875 0.500 16.7 0.0
66 0.801 -0.011 0.661 45.4 9.9
67 0.801 0.011 0.839 45.4 9.3
68 0.839 0.199 0.489 45.4 9.3
69 0.839 0.801 0.011 45.4 10.2
70 0.842 0.158 0.658 25.1 13.0
71 0.842 0.842 0.842 25.1 14.0
72 0.911 0.239 0.051 45.4 9.7
73 0.911 0.761 0.449 45.4 10.0
74 0.875 0.500 0.750 16.7 0.0
75 0.908 0.408 0.092 25.1 13.4
76 0.908 0.592 0.408 25.1 13.4
